data_4108028
loop_
_publ_author_name
'Guillermo M\'inguez Espallargas'
'Lee Brammer'
'David R. Allan'
'Colin R. Pulham'
'Neil Robertson'
'John E. Warren'

_publ_section_title
;
 Noncovalent Interactions under Extreme Conditions: High-Pressure and
 Low-Temperature Diffraction Studies of the Isostructural Metal-Organic
 Networks (4-Chloropyridinium)2[CoX4] (X = Cl, Br)
;
_journal_name_full 'Journal of the American Chemical Society'
_journal_page_first 9058
_journal_page_last 9071
_journal_paper_doi 10.1021/ja8010868
_journal_volume 130
_journal_year 2008
_chemical_formula_moiety '2(C5 H5 Cl N), Cl4 Co'
_chemical_formula_sum 'C10 H10 Cl6 Co N2'
_chemical_formula_weight 429.83
_chemical_name_systematic
; 
 ? 
;
_space_group_IT_number 15
_symmetry_cell_setting monoclinic
_symmetry_space_group_name_Hall '-C 2yc'
_symmetry_space_group_name_H-M 'C 1 2/c 1'
_atom_sites_solution_hydrogens geom
_atom_sites_solution_primary direct
_atom_sites_solution_secondary difmap
_audit_creation_method SHELXL-97
_cell_angle_alpha 90.00
_cell_angle_beta 100.541(3)
_cell_angle_gamma 90.00
_cell_formula_units_Z 4
_cell_length_a 16.4754(8)
_cell_length_b 7.2193(4)
_cell_length_c 13.6161(7)
_cell_measurement_reflns_used 6793
_cell_measurement_temperature 30(2)
_cell_measurement_theta_max 30.64
_cell_measurement_theta_min 2.51
_cell_volume 1592.18(14)
_computing_cell_refinement 'Bruker SMART'
_computing_data_collection 'Bruker SMART'
_computing_data_reduction 'Bruker SAINT'
_computing_molecular_graphics 'Bruker SHELXTL'
_computing_publication_material 'Bruker SHELXTL'
_computing_structure_refinement 'SHELXL-97 (Sheldrick, 1997)'
_computing_structure_solution 'SHELXS-97 (Sheldrick, 1990)'
_diffrn_ambient_temperature 30(2)
_diffrn_measured_fraction_theta_full 0.994
_diffrn_measured_fraction_theta_max 0.994
_diffrn_measurement_device_type 'CCD area detector'
_diffrn_measurement_method 'phi and omega scans'
_diffrn_radiation_monochromator graphite
_diffrn_radiation_source 'fine-focus sealed tube'
_diffrn_radiation_type MoK\a
_diffrn_radiation_wavelength 0.71073
_diffrn_reflns_av_R_equivalents 0.0231
_diffrn_reflns_av_sigmaI/netI 0.0185
_diffrn_reflns_limit_h_max 23
_diffrn_reflns_limit_h_min -23
_diffrn_reflns_limit_k_max 10
_diffrn_reflns_limit_k_min -10
_diffrn_reflns_limit_l_max 19
_diffrn_reflns_limit_l_min -19
_diffrn_reflns_number 12461
_diffrn_reflns_theta_full 30.64
_diffrn_reflns_theta_max 30.64
_diffrn_reflns_theta_min 2.51
_exptl_absorpt_coefficient_mu 2.070
_exptl_absorpt_correction_T_max 0.8198
_exptl_absorpt_correction_T_min 0.6945
_exptl_absorpt_correction_type multi-scan
_exptl_absorpt_process_details sadabs
_exptl_crystal_colour blue
_exptl_crystal_density_diffrn 1.793
_exptl_crystal_description block
_exptl_crystal_F_000 852
_exptl_crystal_size_max 0.19
_exptl_crystal_size_mid 0.16
_exptl_crystal_size_min 0.10
_refine_diff_density_max 0.592
_refine_diff_density_min -0.277
_refine_diff_density_rms 0.070
_refine_ls_extinction_method none
_refine_ls_goodness_of_fit_ref 1.548
_refine_ls_hydrogen_treatment constr
_refine_ls_matrix_type full
_refine_ls_number_parameters 87
_refine_ls_number_reflns 2450
_refine_ls_number_restraints 0
_refine_ls_restrained_S_all 1.548
_refine_ls_R_factor_all 0.0220
_refine_ls_R_factor_gt 0.0195
_refine_ls_shift/su_max 0.001
_refine_ls_shift/su_mean 0.000
_refine_ls_structure_factor_coef Fsqd
_refine_ls_weighting_details 'calc w=1/[\s^2^(Fo^2^)+(0.0187P)^2^+0.0000P] where P=(Fo^2^+2Fc^2^)/3'
_refine_ls_weighting_scheme calc
_refine_ls_wR_factor_gt 0.0517
_refine_ls_wR_factor_ref 0.0524
_reflns_number_gt 2257
_reflns_number_total 2450
_reflns_threshold_expression >2sigma(I)
_cod_data_source_file ja8010868-file002_09.cif
_cod_data_source_block ilb835m
_cod_database_code 4108028

loop_
_symmetry_equiv_pos_as_xyz
'x, y, z'
'-x, y, -z+1/2'
'x+1/2, y+1/2, z'
'-x+1/2, y+1/2, -z+1/2'
'-x, -y, -z'
'x, -y, z-1/2'
'-x+1/2, -y+1/2, -z'
'x+1/2, -y+1/2, z-1/2'

loop_
_atom_site_label
_atom_site_type_symbol
_atom_site_fract_x
_atom_site_fract_y
_atom_site_fract_z
_atom_site_U_iso_or_equiv
_atom_site_adp_type
_atom_site_occupancy
_atom_site_symmetry_multiplicity
_atom_site_calc_flag
_atom_site_refinement_flags
Co1 Co 0.5000 0.45204(3) 0.2500 0.00641(6) Uani 1 2 d S
Cl1 Cl 0.575882(16) 0.66243(4) 0.35521(2) 0.00935(7) Uani 1 1 d .
Cl2 Cl 0.408905(17) 0.27779(4) 0.31382(2) 0.00971(7) Uani 1 1 d .
N1 N 0.40318(6) 0.81426(14) 0.38503(8) 0.0088(2) Uani 1 1 d .
H1 H 0.4372 0.7699 0.3480 0.011 Uiso 1 1 calc R
C2 C 0.32867(7) 0.87387(16) 0.33946(9) 0.0091(2) Uani 1 1 d .
H2 H 0.3134 0.8668 0.2688 0.011 Uiso 1 1 calc R
C3 C 0.27435(7) 0.94544(16) 0.39551(9) 0.0083(2) Uani 1 1 d .
H3 H 0.2211 0.9871 0.3646 0.010 Uiso 1 1 calc R
C4 C 0.29962(7) 0.95492(16) 0.49848(9) 0.0078(2) Uani 1 1 d .
Cl4 Cl 0.233217(17) 1.04440(4) 0.57036(2) 0.00822(7) Uani 1 1 d .
C5 C 0.37703(7) 0.89005(17) 0.54461(9) 0.0092(2) Uani 1 1 d .
H5 H 0.3938 0.8946 0.6151 0.011 Uiso 1 1 calc R
C6 C 0.42832(7) 0.81915(17) 0.48455(9) 0.0097(2) Uani 1 1 d .
H6 H 0.4814 0.7737 0.5135 0.012 Uiso 1 1 calc R

loop_
_atom_site_aniso_label
_atom_site_aniso_U_11
_atom_site_aniso_U_22
_atom_site_aniso_U_33
_atom_site_aniso_U_23
_atom_site_aniso_U_13
_atom_site_aniso_U_12
Co1 0.00726(11) 0.00503(11) 0.00739(11) 0.000 0.00255(8) 0.000
Cl1 0.00785(13) 0.00929(14) 0.01067(14) -0.00298(10) 0.00104(10) 0.00016(10)
Cl2 0.01045(13) 0.00905(14) 0.01055(14) 0.00117(10) 0.00436(10) -0.00150(10)
N1 0.0097(5) 0.0070(5) 0.0109(5) -0.0003(4) 0.0054(4) 0.0006(4)
C2 0.0116(5) 0.0074(5) 0.0083(5) 0.0016(4) 0.0021(4) -0.0006(4)
C3 0.0091(5) 0.0064(5) 0.0094(5) 0.0012(4) 0.0019(4) 0.0005(4)
C4 0.0090(5) 0.0052(5) 0.0102(6) -0.0010(4) 0.0046(4) -0.0009(4)
Cl4 0.00933(13) 0.00763(13) 0.00854(13) -0.00064(10) 0.00384(10) 0.00061(9)
C5 0.0106(5) 0.0084(6) 0.0087(5) -0.0005(4) 0.0015(4) -0.0008(4)
C6 0.0090(5) 0.0083(5) 0.0115(6) 0.0006(5) 0.0014(4) 0.0000(4)

loop_
_atom_type_symbol
_atom_type_description
_atom_type_scat_dispersion_real
_atom_type_scat_dispersion_imag
_atom_type_scat_source
C C 0.0033 0.0016 'International Tables Vol C Tables 4.2.6.8 and 6.1.1.4'
H H 0.0000 0.0000 'International Tables Vol C Tables 4.2.6.8 and 6.1.1.4'
N N 0.0061 0.0033 'International Tables Vol C Tables 4.2.6.8 and 6.1.1.4'
Cl Cl 0.1484 0.1585 'International Tables Vol C Tables 4.2.6.8 and 6.1.1.4'
Co Co 0.3494 0.9721 'International Tables Vol C Tables 4.2.6.8 and 6.1.1.4'

loop_
_geom_angle_atom_site_label_1
_geom_angle_atom_site_label_2
_geom_angle_atom_site_label_3
_geom_angle
_geom_angle_site_symmetry_1
_geom_angle_site_symmetry_3
Cl2 Co1 Cl2 112.049(18) . 2_655
Cl2 Co1 Cl1 117.028(11) . .
Cl2 Co1 Cl1 106.576(10) 2_655 .
Cl2 Co1 Cl1 106.576(10) . 2_655
Cl2 Co1 Cl1 117.028(11) 2_655 2_655
Cl1 Co1 Cl1 97.121(17) . 2_655
C2 N1 C6 123.06(11) . .
C2 N1 H1 118.5 . .
C6 N1 H1 118.5 . .
N1 C2 C3 119.75(11) . .
N1 C2 H2 120.1 . .
C3 C2 H2 120.1 . .
C2 C3 C4 118.17(11) . .
C2 C3 H3 120.9 . .
C4 C3 H3 120.9 . .
C3 C4 C5 121.21(11) . .
C3 C4 Cl4 119.21(9) . .
C5 C4 Cl4 119.57(10) . .
C6 C5 C4 117.83(11) . .
C6 C5 H5 121.1 . .
C4 C5 H5 121.1 . .
N1 C6 C5 119.96(11) . .
N1 C6 H6 120.0 . .
C5 C6 H6 120.0 . .

loop_
_geom_bond_atom_site_label_1
_geom_bond_atom_site_label_2
_geom_bond_distance
_geom_bond_site_symmetry_2
Co1 Cl2 2.2510(3) .
Co1 Cl2 2.2510(3) 2_655
Co1 Cl1 2.2950(3) .
Co1 Cl1 2.2950(3) 2_655
N1 C2 1.3411(15) .
N1 C6 1.3431(16) .
N1 H1 0.8800 .
C2 C3 1.3786(16) .
C2 H2 0.9500 .
C3 C4 1.3893(17) .
C3 H3 0.9500 .
C4 C5 1.3956(16) .
C4 Cl4 1.7215(12) .
C5 C6 1.3775(16) .
C5 H5 0.9500 .
C6 H6 0.9500 .

loop_
_geom_torsion_atom_site_label_1
_geom_torsion_atom_site_label_2
_geom_torsion_atom_site_label_3
_geom_torsion_atom_site_label_4
_geom_torsion
C6 N1 C2 C3 0.50(18)
N1 C2 C3 C4 0.66(17)
C2 C3 C4 C5 -1.48(18)
C2 C3 C4 Cl4 179.78(9)
C3 C4 C5 C6 1.13(18)
Cl4 C4 C5 C6 179.87(9)
C2 N1 C6 C5 -0.86(19)
C4 C5 C6 N1 0.03(18)
